data_7042862
loop_
_publ_author_name
'Qu, Jingping'
'Zhang, Yahui'
'Yang, Dawei'
'Li, Ying'
'Wang, Baomin'
'Zhao, Xiangyu'

_publ_section_title
;
 Synthesis and Characterization of a Family of
 Thioether-Dithiolate-Bridged Heteronuclear Iron Complexes
;
_journal_name_full 'Dalton Trans.'
_journal_paper_doi 10.1039/C7DT00719A
_journal_year 2017
_chemical_formula_sum 'C29 H33 Cl2 Cu F6 Fe2 P S6'
_chemical_formula_weight 965.02
_chemical_name_systematic
; 
 ? 
;
_space_group_IT_number 2
_symmetry_cell_setting triclinic
_symmetry_space_group_name_Hall '-P 1'
_symmetry_space_group_name_H-M 'P -1'
_atom_sites_solution_hydrogens geom
_atom_sites_solution_primary direct
_atom_sites_solution_secondary difmap
_audit_creation_method SHELXL-97
_audit_update_record
;
2015-07-23 deposited with the CCDC.
2017-05-01 downloaded from the CCDC.
;
_cell_angle_alpha 66.542(3)
_cell_angle_beta 78.470(4)
_cell_angle_gamma 80.944(4)
_cell_formula_units_Z 2
_cell_length_a 8.8586(6)
_cell_length_b 14.7856(7)
_cell_length_c 17.1123(10)
_cell_measurement_temperature 296(2)
_cell_volume 2007.1(2)
_computing_cell_refinement 'Bruker SMART'
_computing_data_collection 'Bruker SMART'
_computing_data_reduction 'Bruker SAINT'
_computing_molecular_graphics 'Bruker SHELXTL'
_computing_publication_material 'Bruker SHELXTL'
_computing_structure_refinement 'Bruker SHELXTL'
_computing_structure_solution 'Bruker SHELXTL'
_diffrn_ambient_temperature 296(2)
_diffrn_measured_fraction_theta_full 0.990
_diffrn_measured_fraction_theta_max 0.990
_diffrn_measurement_device_type 'CCD area detector'
_diffrn_measurement_method 'phi and omega scans'
_diffrn_radiation_monochromator graphite
_diffrn_radiation_source 'sealed tube'
_diffrn_radiation_type MoK\a
_diffrn_radiation_wavelength 0.71073
_diffrn_reflns_av_R_equivalents 0.0292
_diffrn_reflns_av_sigmaI/netI 0.0453
_diffrn_reflns_limit_h_max 10
_diffrn_reflns_limit_h_min -10
_diffrn_reflns_limit_k_max 16
_diffrn_reflns_limit_k_min -17
_diffrn_reflns_limit_l_max 20
_diffrn_reflns_limit_l_min -20
_diffrn_reflns_number 12759
_diffrn_reflns_theta_full 25.00
_diffrn_reflns_theta_max 25.00
_diffrn_reflns_theta_min 2.63
_exptl_absorpt_coefficient_mu 1.772
_exptl_absorpt_correction_T_max 0.7183
_exptl_absorpt_correction_T_min 0.5375
_exptl_absorpt_correction_type empirical
_exptl_absorpt_process_details SADABS
_exptl_crystal_colour black
_exptl_crystal_density_diffrn 1.597
_exptl_crystal_density_method 'not measured'
_exptl_crystal_description block
_exptl_crystal_F_000 974
_exptl_crystal_size_max 0.40
_exptl_crystal_size_mid 0.31
_exptl_crystal_size_min 0.20
_refine_diff_density_max 1.115
_refine_diff_density_min -1.370
_refine_diff_density_rms 0.097
_refine_ls_extinction_method none
_refine_ls_goodness_of_fit_ref 1.016
_refine_ls_hydrogen_treatment 'riding mode'
_refine_ls_matrix_type full
_refine_ls_number_parameters 569
_refine_ls_number_reflns 6988
_refine_ls_number_restraints 384
_refine_ls_restrained_S_all 1.031
_refine_ls_R_factor_all 0.0791
_refine_ls_R_factor_gt 0.0666
_refine_ls_shift/su_max 0.009
_refine_ls_shift/su_mean 0.001
_refine_ls_structure_factor_coef Fsqd
_refine_ls_weighting_details 'calc w=1/[\s^2^(Fo^2^)+(0.1117P)^2^+4.5634P] where P=(Fo^2^+2Fc^2^)/3'
_refine_ls_weighting_scheme calc
_refine_ls_wR_factor_gt 0.1880
_refine_ls_wR_factor_ref 0.1975
_reflns_number_gt 5716
_reflns_number_total 6988
_reflns_threshold_expression >2sigma(I)
_cod_data_source_file c7dt00719a2.cif
_cod_data_source_block 2
_cod_depositor_comments
;
The following automatic conversions were performed:

'_symmetry_cell_setting' value 'Triclinic' changed to 'triclinic'
according to
/home/data/users/saulius/crontab/automatic-downloads/rss-feeds/RSC/lib/dictionaries/cif_core.dic
dictionary named 'cif_core.dic' version 2.4.2 from 2011-04-26.

Automatic conversion script
Id: cif_fix_values 4973 2017-02-22 13:04:09Z antanas 
;
_cod_original_sg_symbol_H-M 'P-1   '
_cod_database_code 7042862

loop_
_symmetry_equiv_pos_as_xyz
'x, y, z'
'-x, -y, -z'

loop_
_atom_site_label
_atom_site_type_symbol
_atom_site_fract_x
_atom_site_fract_y
_atom_site_fract_z
_atom_site_U_iso_or_equiv
_atom_site_adp_type
_atom_site_occupancy
_atom_site_symmetry_multiplicity
_atom_site_calc_flag
_atom_site_refinement_flags
_atom_site_disorder_assembly
_atom_site_disorder_group
Cu1 Cu 0.61448(12) 0.39329(5) 0.27655(5) 0.0713(3) Uani 1 1 d . . .
Fe1 Fe 0.55461(8) 0.22402(5) 0.26040(5) 0.0413(2) Uani 1 1 d . A .
Fe2 Fe 0.67157(10) 0.58204(6) 0.24806(5) 0.0525(3) Uani 1 1 d . A .
S1 S 0.3800(2) 0.33004(12) 0.30281(10) 0.0666(5) Uani 1 1 d U A .
S2 S 0.78499(18) 0.26006(11) 0.27255(9) 0.0551(4) Uani 1 1 d U A .
S3 S 0.5375(2) 0.11980(11) 0.39754(10) 0.0638(4) Uani 1 1 d U . .
P1 P 0.9539(2) 0.15201(16) 0.61841(14) 0.0801(6) Uani 1 1 d . . .
C1 C 0.3969(7) 0.1873(5) 0.2006(5) 0.0615(16) Uani 1 1 d . . .
C2 C 0.4709(7) 0.2747(4) 0.1422(4) 0.0529(13) Uani 1 1 d . A .
C3 C 0.6316(7) 0.2479(4) 0.1297(3) 0.0499(13) Uani 1 1 d . . .
C4 C 0.6575(7) 0.1443(4) 0.1808(4) 0.0515(13) Uani 1 1 d . A .
C5 C 0.5124(8) 0.1076(4) 0.2228(4) 0.0600(15) Uani 1 1 d . A .
C6 C 0.2253(8) 0.1805(8) 0.2288(8) 0.108(3) Uani 1 1 d . A .
H6A H 0.1835 0.1622 0.1901 0.162 Uiso 1 1 calc R . .
H6B H 0.1766 0.2434 0.2282 0.162 Uiso 1 1 calc R . .
H6C H 0.2066 0.1314 0.2861 0.162 Uiso 1 1 calc R . .
C7 C 0.3898(9) 0.3728(5) 0.0978(5) 0.075(2) Uani 1 1 d . . .
H7A H 0.3649 0.3753 0.0448 0.113 Uiso 1 1 calc R A .
H7B H 0.4556 0.4240 0.0856 0.113 Uiso 1 1 calc R . .
H7C H 0.2963 0.3825 0.1342 0.113 Uiso 1 1 calc R . .
C8 C 0.7509(9) 0.3128(6) 0.0699(4) 0.0722(19) Uani 1 1 d . A .
H8A H 0.7622 0.3093 0.0142 0.108 Uiso 1 1 calc R . .
H8B H 0.8477 0.2915 0.0915 0.108 Uiso 1 1 calc R . .
H8C H 0.7200 0.3798 0.0650 0.108 Uiso 1 1 calc R . .
C9 C 0.8105(8) 0.0839(6) 0.1838(5) 0.076(2) Uani 1 1 d . . .
H9A H 0.8275 0.0562 0.1403 0.114 Uiso 1 1 calc R A .
H9B H 0.8106 0.0315 0.2395 0.114 Uiso 1 1 calc R . .
H9C H 0.8914 0.1253 0.1734 0.114 Uiso 1 1 calc R . .
C10 C 0.4876(11) 0.0004(5) 0.2800(7) 0.098(3) Uani 1 1 d . . .
H10A H 0.4714 -0.0340 0.2457 0.148 Uiso 1 1 calc R A .
H10B H 0.3986 -0.0020 0.3231 0.148 Uiso 1 1 calc R . .
H10C H 0.5770 -0.0303 0.3075 0.148 Uiso 1 1 calc R . .
S5 S 0.6334(3) 0.45910(12) 0.37537(11) 0.0872(7) Uani 1 1 d . A .
S4 S 0.6124(6) 0.5366(3) 0.1527(2) 0.0510(9) Uani 0.492(4) 1 d PU A 1
S6 S 0.4658(5) 0.6644(3) 0.2637(3) 0.0589(12) Uani 0.492(4) 1 d PU A 1
C25 C 0.4190(19) 0.6103(12) 0.1337(11) 0.069(3) Uani 0.492(4) 1 d PU A 1
C26 C 0.335(2) 0.6208(15) 0.2118(12) 0.073(4) Uani 0.492(4) 1 d PU A 1
C27 C 0.3965(16) 0.5052(11) 0.4098(8) 0.067(3) Uani 0.492(4) 1 d PU A 1
H27A H 0.3527 0.4721 0.4704 0.080 Uiso 0.492(4) 1 calc PR A 1
C28 C 0.376(2) 0.6127(13) 0.3764(11) 0.065(4) Uani 0.492(4) 1 d PU A 1
C11 C 0.438(2) 0.6389(14) 0.2999(13) 0.059(4) Uani 0.492(4) 1 d PU A 1
C12 C 0.5557(13) 0.6985(8) 0.2947(8) 0.049(2) Uani 0.492(4) 1 d PU A 1
C13 C 0.6256(14) 0.7481(8) 0.2095(8) 0.050(2) Uani 0.492(4) 1 d PU A 1
C14 C 0.5562(15) 0.7240(7) 0.1539(7) 0.051(3) Uani 0.492(4) 1 d PU A 1
C15 C 0.4390(15) 0.6574(8) 0.2059(8) 0.049(2) Uani 0.492(4) 1 d PU A 1
C16 C 0.3251(18) 0.5842(13) 0.3699(12) 0.062(4) Uani 0.492(4) 1 d PU A 1
C17 C 0.5896(18) 0.7108(11) 0.3731(9) 0.068(4) Uani 0.492(4) 1 d PU A 1
H17A H 0.5256 0.7662 0.3810 0.102 Uiso 0.492(4) 1 calc PR A 1
H17B H 0.6965 0.7220 0.3649 0.102 Uiso 0.492(4) 1 calc PR A 1
H17C H 0.5681 0.6519 0.4232 0.102 Uiso 0.492(4) 1 calc PR A 1
C18 C 0.762(3) 0.7985(14) 0.2269(15) 0.080(5) Uani 0.492(4) 1 d PU A 1
H18A H 0.7362 0.8686 0.2095 0.120 Uiso 0.492(4) 1 calc PR A 1
H18B H 0.8588 0.7862 0.1941 0.120 Uiso 0.492(4) 1 calc PR A 1
H18C H 0.7708 0.7702 0.2871 0.120 Uiso 0.492(4) 1 calc PR A 1
C19 C 0.590(2) 0.7624(10) 0.0586(8) 0.080(4) Uani 0.492(4) 1 d PU A 1
H19A H 0.5258 0.8223 0.0351 0.120 Uiso 0.492(4) 1 calc PR A 1
H19B H 0.5702 0.7140 0.0385 0.120 Uiso 0.492(4) 1 calc PR A 1
H19C H 0.6970 0.7758 0.0404 0.120 Uiso 0.492(4) 1 calc PR A 1
C20 C 0.332(3) 0.6150(14) 0.1738(13) 0.070(4) Uani 0.492(4) 1 d PU A 1
H20A H 0.2637 0.6711 0.1420 0.084 Uiso 0.492(4) 1 calc PR A 1
S4' S 0.7012(5) 0.5196(2) 0.14465(19) 0.0449(8) Uani 0.508(4) 1 d PU A 2
S6' S 0.9122(4) 0.5907(3) 0.2302(3) 0.0592(10) Uani 0.508(4) 1 d PU A 2
C25' C 0.905(2) 0.5110(14) 0.1099(12) 0.074(4) Uani 0.508(4) 1 d PU A 2
C26' C 0.995(2) 0.4962(17) 0.1793(14) 0.086(5) Uani 0.508(4) 1 d PU A 2
C27' C 0.8695(17) 0.4365(11) 0.3870(10) 0.074(4) Uani 0.508(4) 1 d PU A 2
C28' C 0.956(2) 0.5248(15) 0.3376(14) 0.099(4) Uani 0.508(4) 1 d PU A 2
C11' C 0.9159(15) 0.5332(14) 0.2787(12) 0.064(3) Uani 0.508(4) 1 d PU A 2
C12' C 0.8525(16) 0.6112(11) 0.3108(10) 0.071(3) Uani 0.508(4) 1 d PU A 2
C13' C 0.8217(15) 0.6947(10) 0.2330(10) 0.066(3) Uani 0.508(4) 1 d PU A 2
C14' C 0.8563(14) 0.6652(9) 0.1640(9) 0.061(3) Uani 0.508(4) 1 d PU A 2
C15' C 0.9183(14) 0.5650(12) 0.1933(11) 0.060(3) Uani 0.508(4) 1 d PU A 2
C16' C 0.9757(17) 0.4349(11) 0.3347(12) 0.079(4) Uani 0.508(4) 1 d PU A 2
H16A H 1.0642 0.3876 0.3296 0.095 Uiso 0.508(4) 1 calc PR A 2
C17' C 0.836(2) 0.6135(14) 0.3961(12) 0.093(5) Uani 0.508(4) 1 d PU A 2
H17D H 0.7429 0.5915 0.4366 0.112 Uiso 0.508(4) 1 calc PR A 2
H17E H 0.8895 0.6608 0.4041 0.112 Uiso 0.508(4) 1 calc PR A 2
C18' C 0.745(2) 0.8211(13) 0.1775(13) 0.078(5) Uani 0.508(4) 1 d PU A 2
H18D H 0.8154 0.8662 0.1737 0.117 Uiso 0.508(4) 1 calc PR A 2
H18E H 0.6467 0.8340 0.2088 0.117 Uiso 0.508(4) 1 calc PR A 2
H18F H 0.7314 0.8298 0.1205 0.117 Uiso 0.508(4) 1 calc PR A 2
C19' C 0.846(2) 0.7303(13) 0.0711(11) 0.099(5) Uani 0.508(4) 1 d PU A 2
H19D H 0.9409 0.7607 0.0444 0.149 Uiso 0.508(4) 1 calc PR A 2
H19E H 0.7619 0.7806 0.0684 0.149 Uiso 0.508(4) 1 calc PR A 2
H19F H 0.8282 0.6908 0.0413 0.149 Uiso 0.508(4) 1 calc PR A 2
C20' C 0.976(3) 0.5126(19) 0.1327(14) 0.087(6) Uani 0.508(4) 1 d PU A 2
H20B H 1.0624 0.5448 0.0896 0.105 Uiso 0.508(4) 1 calc PR A 2
C21 C 0.3297(11) 0.2673(6) 0.4190(5) 0.099(2) Uani 1 1 d U . .
H21A H 0.3240 0.3151 0.4454 0.119 Uiso 1 1 calc R A .
H21B H 0.2272 0.2450 0.4308 0.119 Uiso 1 1 calc R . .
C22 C 0.4274(12) 0.1885(7) 0.4578(6) 0.117(3) Uani 1 1 d U A .
H22A H 0.4368 0.1707 0.5154 0.141 Uiso 1 1 calc R . .
C23 C 0.7224(12) 0.1059(8) 0.4248(6) 0.108(2) Uani 1 1 d U A .
H23A H 0.7553 0.0478 0.4676 0.130 Uiso 1 1 calc R . .
C24 C 0.8213(10) 0.1824(6) 0.3821(5) 0.0837(18) Uani 1 1 d U . .
H24A H 0.9274 0.1535 0.3797 0.100 Uiso 1 1 calc R A .
H24B H 0.8092 0.2237 0.4154 0.100 Uiso 1 1 calc R . .
C31 C 0.788(3) 1.0794(12) -0.1269(10) 0.194(8) Uani 1 1 d . . .
H31A H 0.7362 1.1357 -0.1678 0.233 Uiso 1 1 calc R . .
H31B H 0.8844 1.0610 -0.1579 0.233 Uiso 1 1 calc R . .
F1 F 0.9956(10) 0.1040(8) 0.5486(6) 0.186(4) Uani 1 1 d . . .
F2 F 0.9251(8) 0.0485(4) 0.6912(5) 0.147(3) Uani 1 1 d . . .
F3 F 0.9194(9) 0.2023(6) 0.6854(5) 0.155(3) Uani 1 1 d . . .
F4 F 0.9818(9) 0.2529(6) 0.5452(5) 0.191(4) Uani 1 1 d . . .
F5 F 0.7794(7) 0.1722(6) 0.6071(6) 0.168(3) Uani 1 1 d . . .
F6 F 1.1312(6) 0.1320(5) 0.6268(4) 0.1177(18) Uani 1 1 d . . .
Cl1 Cl 0.6828(14) 0.9896(7) -0.0882(5) 0.344(6) Uani 1 1 d . . .
Cl2 Cl 0.8287(11) 1.1125(6) -0.0512(5) 0.297(4) Uani 1 1 d . . .

loop_
_atom_site_aniso_label
_atom_site_aniso_U_11
_atom_site_aniso_U_22
_atom_site_aniso_U_33
_atom_site_aniso_U_23
_atom_site_aniso_U_13
_atom_site_aniso_U_12
Cu1 0.1341(8) 0.0388(4) 0.0412(4) -0.0144(3) -0.0091(4) -0.0157(4)
Fe1 0.0444(4) 0.0330(4) 0.0423(4) -0.0133(3) 0.0002(3) -0.0026(3)
Fe2 0.0636(5) 0.0520(5) 0.0490(5) -0.0273(4) 0.0086(4) -0.0248(4)
S1 0.0800(11) 0.0541(8) 0.0513(8) -0.0203(7) 0.0052(7) 0.0162(8)
S2 0.0616(9) 0.0572(8) 0.0469(8) -0.0181(6) -0.0038(6) -0.0164(7)
S3 0.0779(10) 0.0449(8) 0.0499(8) -0.0013(6) 0.0000(7) -0.0099(7)
P1 0.0600(11) 0.0763(12) 0.0755(12) -0.0032(10) -0.0106(9) 0.0058(9)
C1 0.049(3) 0.062(4) 0.087(5) -0.040(3) -0.017(3) -0.003(3)
C2 0.061(3) 0.052(3) 0.054(3) -0.026(3) -0.016(3) 0.001(3)
C3 0.061(3) 0.054(3) 0.041(3) -0.026(2) -0.008(2) -0.003(3)
C4 0.054(3) 0.049(3) 0.061(3) -0.033(3) -0.012(3) 0.006(2)
C5 0.068(4) 0.044(3) 0.077(4) -0.031(3) -0.013(3) -0.007(3)
C6 0.045(4) 0.110(7) 0.180(11) -0.069(7) -0.008(5) -0.009(4)
C7 0.093(5) 0.062(4) 0.073(4) -0.028(3) -0.033(4) 0.023(4)
C8 0.087(5) 0.081(5) 0.044(3) -0.022(3) 0.006(3) -0.016(4)
C9 0.069(4) 0.075(4) 0.093(5) -0.050(4) -0.015(4) 0.021(4)
C10 0.114(7) 0.045(4) 0.133(8) -0.030(4) -0.010(6) -0.018(4)
S5 0.177(2) 0.0466(9) 0.0437(9) -0.0194(7) -0.0410(11) 0.0126(11)
S4 0.069(2) 0.0434(17) 0.0379(16) -0.0083(12) -0.0115(17) -0.0116(18)
S6 0.054(2) 0.043(2) 0.070(3) -0.0178(19) -0.008(2) 0.0104(16)
C25 0.062(7) 0.075(7) 0.066(8) -0.020(6) -0.020(6) -0.002(6)
C26 0.068(8) 0.076(8) 0.069(9) -0.022(8) -0.018(8) 0.002(6)
C27 0.070(7) 0.074(8) 0.047(6) -0.022(6) 0.007(5) -0.003(6)
C28 0.068(9) 0.065(8) 0.059(7) -0.028(6) 0.000(7) 0.006(7)
C11 0.061(7) 0.047(7) 0.067(8) -0.019(6) -0.007(7) -0.005(6)
C12 0.058(6) 0.042(5) 0.059(6) -0.030(4) -0.015(5) -0.005(4)
C13 0.061(6) 0.033(5) 0.054(6) -0.017(4) -0.004(5) -0.008(4)
C14 0.074(7) 0.030(5) 0.044(5) -0.010(4) -0.019(5) 0.009(5)
C15 0.061(6) 0.041(5) 0.056(6) -0.025(4) -0.028(5) 0.004(4)
C16 0.049(8) 0.063(8) 0.070(7) -0.021(6) 0.001(6) -0.009(6)
C17 0.092(10) 0.071(8) 0.058(7) -0.041(7) -0.010(7) -0.011(7)
C18 0.094(11) 0.044(9) 0.108(13) -0.034(10) -0.014(12) -0.012(7)
C19 0.139(13) 0.044(7) 0.044(7) -0.004(5) -0.013(8) -0.004(8)
C20 0.081(9) 0.072(7) 0.068(10) -0.028(8) -0.034(9) -0.004(7)
S4' 0.057(2) 0.0420(15) 0.0354(14) -0.0158(11) -0.0005(15) -0.0078(15)
S6' 0.0420(17) 0.066(2) 0.073(2) -0.028(2) 0.0001(16) -0.0192(15)
C25' 0.057(9) 0.096(9) 0.077(9) -0.049(7) 0.011(7) -0.014(8)
C26' 0.051(7) 0.100(9) 0.098(10) -0.035(10) 0.004(9) -0.004(7)
C27' 0.065(8) 0.078(8) 0.074(8) -0.015(7) -0.028(6) -0.007(6)
C28' 0.074(8) 0.107(8) 0.106(9) -0.023(8) -0.027(7) -0.009(7)
C11' 0.043(5) 0.082(7) 0.079(7) -0.040(6) -0.015(5) -0.013(5)
C12' 0.066(6) 0.074(6) 0.081(7) -0.033(6) -0.012(5) -0.019(5)
C13' 0.054(6) 0.059(6) 0.085(7) -0.028(6) -0.005(5) -0.009(5)
C14' 0.053(6) 0.052(6) 0.072(7) -0.017(5) 0.001(5) -0.014(5)
C15' 0.036(5) 0.075(7) 0.076(7) -0.034(6) -0.006(5) -0.014(5)
C16' 0.055(7) 0.068(7) 0.111(9) -0.027(7) -0.023(7) 0.003(6)
C17' 0.097(10) 0.108(11) 0.092(10) -0.040(9) -0.023(8) -0.043(9)
C18' 0.095(11) 0.050(9) 0.097(12) -0.031(9) -0.010(11) -0.028(8)
C19' 0.123(14) 0.078(10) 0.074(10) -0.008(8) 0.009(9) -0.032(9)
C20' 0.059(9) 0.118(10) 0.069(10) -0.033(9) 0.017(9) -0.001(9)
C21 0.117(5) 0.087(4) 0.057(3) -0.015(3) 0.020(3) 0.017(4)
C22 0.130(4) 0.106(4) 0.066(3) -0.006(3) 0.012(3) 0.025(4)
C23 0.106(4) 0.105(4) 0.075(4) 0.011(4) -0.021(3) -0.017(4)
C24 0.097(4) 0.083(4) 0.059(3) -0.008(3) -0.022(3) -0.016(3)
C31 0.28(2) 0.134(12) 0.123(12) -0.025(9) 0.018(13) -0.028(13)
F1 0.180(7) 0.253(10) 0.164(7) -0.127(7) -0.074(6) 0.059(7)
F2 0.133(5) 0.091(4) 0.169(6) 0.013(4) -0.036(4) -0.024(4)
F3 0.173(7) 0.167(7) 0.129(5) -0.075(5) -0.013(5) 0.018(5)
F4 0.138(6) 0.150(6) 0.152(6) 0.063(5) 0.002(5) 0.010(5)
F5 0.075(3) 0.170(6) 0.220(8) -0.029(6) -0.048(4) 0.013(4)
F6 0.072(3) 0.124(4) 0.139(5) -0.028(4) -0.029(3) 0.004(3)
Cl1 0.569(17) 0.281(9) 0.181(6) -0.054(6) -0.015(8) -0.185(10)
Cl2 0.364(10) 0.319(9) 0.231(7) -0.067(7) -0.129(7) -0.085(8)

loop_
_atom_type_symbol
_atom_type_description
_atom_type_scat_dispersion_real
_atom_type_scat_dispersion_imag
_atom_type_scat_source
C C 0.0033 0.0016 'International Tables Vol C Tables 4.2.6.8 and 6.1.1.4'
H H 0.0000 0.0000 'International Tables Vol C Tables 4.2.6.8 and 6.1.1.4'
F F 0.0171 0.0103 'International Tables Vol C Tables 4.2.6.8 and 6.1.1.4'
P P 0.1023 0.0942 'International Tables Vol C Tables 4.2.6.8 and 6.1.1.4'
S S 0.1246 0.1234 'International Tables Vol C Tables 4.2.6.8 and 6.1.1.4'
Fe Fe 0.3463 0.8444 'International Tables Vol C Tables 4.2.6.8 and 6.1.1.4'
Cu Cu 0.3201 1.2651 'International Tables Vol C Tables 4.2.6.8 and 6.1.1.4'
Cl Cl 0.1484 0.1585 'International Tables Vol C Tables 4.2.6.8 and 6.1.1.4'

loop_
_geom_angle_atom_site_label_1
_geom_angle_atom_site_label_2
_geom_angle_atom_site_label_3
_geom_angle
S2 Cu1 S1 101.63(6)
S2 Cu1 S5 117.45(8)
S1 Cu1 S5 111.97(9)
S2 Cu1 S4 118.84(13)
S1 Cu1 S4 106.72(13)
S5 Cu1 S4 100.15(10)
S2 Cu1 S4' 102.02(11)
S1 Cu1 S4' 122.25(12)
S5 Cu1 S4' 102.06(9)
S4 Cu1 S4' 19.35(9)
S2 Cu1 Fe2 129.74(6)
S1 Cu1 Fe2 128.54(6)
S5 Cu1 Fe2 51.13(5)
S4 Cu1 Fe2 49.85(9)
S4' Cu1 Fe2 51.76(8)
S2 Cu1 Fe1 51.91(4)
S1 Cu1 Fe1 51.79(4)
S5 Cu1 Fe1 143.45(6)
S4 Cu1 Fe1 115.53(9)
S4' Cu1 Fe1 114.19(8)
Fe2 Cu1 Fe1 165.31(4)
C3 Fe1 C2 39.3(2)
C3 Fe1 C4 39.7(2)
C2 Fe1 C4 66.0(2)
C3 Fe1 C1 65.9(3)
C2 Fe1 C1 39.8(3)
C4 Fe1 C1 65.1(2)
C3 Fe1 C5 65.5(2)
C2 Fe1 C5 65.6(2)
C4 Fe1 C5 38.5(2)
C1 Fe1 C5 38.4(2)
C3 Fe1 S3 148.16(16)
C2 Fe1 S3 148.08(18)
C4 Fe1 S3 108.57(17)
C1 Fe1 S3 108.5(2)
C5 Fe1 S3 90.45(19)
C3 Fe1 S1 122.49(16)
C2 Fe1 S1 90.46(16)
C4 Fe1 S1 155.95(17)
C1 Fe1 S1 93.89(18)
C5 Fe1 S1 128.15(18)
S3 Fe1 S1 88.50(7)
C3 Fe1 S2 90.52(17)
C2 Fe1 S2 122.92(18)
C4 Fe1 S2 93.08(16)
C1 Fe1 S2 155.63(19)
C5 Fe1 S2 127.17(18)
S3 Fe1 S2 88.05(7)
S1 Fe1 S2 104.61(7)
C3 Fe1 Cu1 104.55(16)
C2 Fe1 Cu1 104.88(16)
C4 Fe1 Cu1 135.09(17)
C1 Fe1 Cu1 136.02(18)
C5 Fe1 Cu1 169.54(19)
S3 Fe1 Cu1 99.99(6)
S1 Fe1 Cu1 53.41(6)
S2 Fe1 Cu1 53.38(5)
S6 Fe2 S6' 140.43(18)
S6 Fe2 C14' 115.1(4)
S6' Fe2 C14' 36.9(4)
S6 Fe2 S4 96.4(2)
S6' Fe2 S4 110.52(19)
C14' Fe2 S4 95.0(4)
S6 Fe2 C13' 96.0(4)
S6' Fe2 C13' 44.5(4)
C14' Fe2 C13' 37.1(5)
S4 Fe2 C13' 130.4(4)
S6 Fe2 C12 35.2(3)
S6' Fe2 C12 107.8(3)
C14' Fe2 C12 96.1(5)
S4 Fe2 C12 129.3(3)
C13' Fe2 C12 65.5(5)
S6 Fe2 S5 96.39(15)
S6' Fe2 S5 101.77(15)
C14' Fe2 S5 138.5(4)
S4 Fe2 S5 108.06(10)
C13' Fe2 S5 117.9(4)
C12 Fe2 S5 95.0(3)
S6 Fe2 C15' 153.1(4)
S6' Fe2 C15' 22.4(4)
C14' Fe2 C15' 38.0(5)
S4 Fe2 C15' 88.3(5)
C13' Fe2 C15' 62.0(6)
C12 Fe2 C15' 127.5(5)
S5 Fe2 C15' 107.3(4)
S6 Fe2 C11 15.3(4)
S6' Fe2 C11 144.8(5)
C14' Fe2 C11 128.2(6)
S4 Fe2 C11 101.5(6)
C13' Fe2 C11 102.9(6)
C12 Fe2 C11 37.6(6)
S5 Fe2 C11 81.0(5)
C15' Fe2 C11 164.7(7)
S6 Fe2 S4' 116.3(2)
S6' Fe2 S4' 90.87(17)
C14' Fe2 S4' 82.1(4)
S4 Fe2 S4' 20.40(10)
C13' Fe2 S4' 119.2(4)
C12 Fe2 S4' 146.5(3)
S5 Fe2 S4' 108.39(9)
C15' Fe2 S4' 68.5(5)
C11 Fe2 S4' 121.9(6)
S6 Fe2 C13 51.1(3)
S6' Fe2 C13 91.5(3)
C14' Fe2 C13 65.2(4)
S4 Fe2 C13 110.7(3)
C13' Fe2 C13 48.8(5)
C12 Fe2 C13 36.6(4)
S5 Fe2 C13 131.1(3)
C15' Fe2 C13 102.6(5)
C11 Fe2 C13 63.1(6)
S4' Fe2 C13 118.3(3)
S6 Fe2 C11' 148.0(4)
S6' Fe2 C11' 24.0(4)
C14' Fe2 C11' 60.9(6)
S4 Fe2 C11' 115.3(4)
C13' Fe2 C11' 61.1(6)
C12 Fe2 C11' 113.2(5)
S5 Fe2 C11' 78.0(5)
C15' Fe2 C11' 34.8(6)
C11 Fe2 C11' 141.7(7)
S4' Fe2 C11' 95.2(4)
C13 Fe2 C11' 109.8(5)
C21 S1 Fe1 105.4(3)
C21 S1 Cu1 107.8(4)
Fe1 S1 Cu1 74.80(6)
C24 S2 Fe1 106.5(3)
C24 S2 Cu1 109.0(3)
Fe1 S2 Cu1 74.71(6)
C23 S3 C22 102.6(6)
C23 S3 Fe1 105.6(3)
C22 S3 Fe1 105.3(3)
F4 P1 F3 90.0(5)
F4 P1 F2 178.6(6)
F3 P1 F2 91.3(5)
F4 P1 F5 88.4(4)
F3 P1 F5 89.7(5)
F2 P1 F5 91.2(4)
F4 P1 F6 90.7(4)
F3 P1 F6 91.8(4)
F2 P1 F6 89.7(4)
F5 P1 F6 178.2(5)
F4 P1 F1 88.1(6)
F3 P1 F1 177.3(5)
F2 P1 F1 90.6(5)
F5 P1 F1 92.2(5)
F6 P1 F1 86.2(4)
C5 C1 C2 108.2(5)
C5 C1 C6 125.8(7)
C2 C1 C6 125.9(7)
C5 C1 Fe1 72.2(4)
C2 C1 Fe1 69.0(3)
C6 C1 Fe1 127.4(6)
C3 C2 C1 107.7(5)
C3 C2 C7 126.7(6)
C1 C2 C7 125.4(6)
C3 C2 Fe1 70.4(3)
C1 C2 Fe1 71.2(4)
C7 C2 Fe1 127.7(4)
C2 C3 C4 107.8(5)
C2 C3 C8 126.2(6)
C4 C3 C8 125.9(6)
C2 C3 Fe1 70.3(3)
C4 C3 Fe1 70.9(3)
C8 C3 Fe1 127.6(4)
C5 C4 C3 108.2(5)
C5 C4 C9 125.8(6)
C3 C4 C9 125.8(6)
C5 C4 Fe1 72.4(3)
C3 C4 Fe1 69.3(3)
C9 C4 Fe1 127.5(4)
C1 C5 C4 108.1(5)
C1 C5 C10 126.7(7)
C4 C5 C10 125.2(6)
C1 C5 Fe1 69.4(3)
C4 C5 Fe1 69.2(3)
C10 C5 Fe1 127.9(6)
C27' S5 C27 153.3(6)
C27' S5 Fe2 92.7(4)
C27 S5 Fe2 96.4(4)
C27' S5 Cu1 104.8(5)
C27 S5 Cu1 101.7(4)
Fe2 S5 Cu1 74.81(6)
C25 S4 Fe2 100.6(6)
C25 S4 Cu1 116.8(5)
Fe2 S4 Cu1 75.18(10)
C11 S6 C15 122(3)
C11 S6 C12 90(2)
C15 S6 C12 146.8(10)
C11 S6 C14 172(2)
C15 S6 C14 53.4(8)
C12 S6 C14 93.6(7)
C11 S6 C28 12(2)
C15 S6 C28 130.4(10)
C12 S6 C28 82.8(9)
C14 S6 C28 175.5(7)
C11 S6 C13 139(2)
C15 S6 C13 98.4(8)
C12 S6 C13 48.6(7)
C14 S6 C13 45.0(5)
C28 S6 C13 131.2(8)
C11 S6 C26 93(2)
C15 S6 C26 30.5(9)
C12 S6 C26 176.7(9)
C14 S6 C26 83.4(7)
C28 S6 C26 100.1(9)
C13 S6 C26 128.4(7)
C11 S6 C16 15(2)
C15 S6 C16 109.9(9)
C12 S6 C16 103.2(8)
C14 S6 C16 163.2(7)
C28 S6 C16 20.6(6)
C13 S6 C16 151.8(7)
C26 S6 C16 79.7(8)
C11 S6 Fe2 101(2)
C15 S6 Fe2 87.1(7)
C12 S6 Fe2 78.6(5)
C14 S6 Fe2 73.1(4)
C28 S6 Fe2 108.7(6)
C13 S6 Fe2 70.2(4)
C26 S6 Fe2 102.0(6)
C16 S6 Fe2 110.2(5)
C20 C25 C26 23.5(16)
C20 C25 C15 62.5(16)
C26 C25 C15 40.5(10)
C20 C25 S4 129.5(19)
C26 C25 S4 111.2(11)
C15 C25 S4 88.3(8)
C20 C26 C15 111(4)
C20 C26 C25 33(3)
C15 C26 C25 81.6(15)
C20 C26 S6 141(4)
C15 C26 S6 30.5(9)
C25 C26 S6 110.1(13)
C20 C26 C11 156(4)
C15 C26 C11 47.4(11)
C25 C26 C11 123.5(15)
S6 C26 C11 17.4(5)
C16 C27 C28 29.5(9)
C16 C27 S5 126.2(11)
C28 C27 S5 109.0(10)
C16 C28 C11 91(3)
C16 C28 C27 58(2)
C11 C28 C27 104.8(15)
C16 C28 S6 96(3)
C11 C28 S6 6.0(10)
C27 C28 S6 110.7(11)
S6 C11 C28 162(3)
S6 C11 C12 64(2)
C28 C11 C12 103.3(18)
S6 C11 C16 159(3)
C28 C11 C16 29.7(10)
C12 C11 C16 133.0(18)
S6 C11 C15 38.3(19)
C28 C11 C15 152.6(19)
C12 C11 C15 102.4(13)
C16 C11 C15 124.0(17)
S6 C11 C26 70(2)
C28 C11 C26 120.4(17)
C12 C11 C26 134.4(14)
C16 C11 C26 91.5(14)
C15 C11 C26 32.5(8)
S6 C11 Fe2 63.7(19)
C28 C11 Fe2 126.9(16)
C12 C11 Fe2 69.4(9)
C16 C11 Fe2 128.4(13)
C15 C11 Fe2 71.6(9)
C26 C11 Fe2 92.0(10)
S6 C12 C13 87.6(9)
S6 C12 C11 25.0(8)
C13 C12 C11 112.5(12)
S6 C12 C17 146.8(11)
C13 C12 C17 125.0(10)
C11 C12 C17 122.3(13)
S6 C12 Fe2 66.2(5)
C13 C12 Fe2 73.9(6)
C11 C12 Fe2 73.1(9)
C17 C12 Fe2 124.2(9)
C14 C13 C12 108.6(10)
C14 C13 C18 150.8(13)
C12 C13 C18 100.3(12)
C14 C13 S6 64.8(7)
C12 C13 S6 43.8(6)
C18 C13 S6 143.9(11)
C14 C13 Fe2 73.8(6)
C12 C13 Fe2 69.4(6)
C18 C13 Fe2 113.3(9)
S6 C13 Fe2 58.8(3)
C13 C14 C15 108.0(10)
C13 C14 C19 126.8(12)
C15 C14 C19 125.1(12)
C13 C14 S6 70.1(7)
C15 C14 S6 37.9(6)
C19 C14 S6 162.7(11)
C13 C14 Fe2 70.3(6)
C15 C14 Fe2 70.9(6)
C19 C14 Fe2 126.4(9)
S6 C14 Fe2 58.6(3)
C26 C15 S6 119.0(16)
C26 C15 C14 150.4(15)
S6 C15 C14 88.7(10)
C26 C15 C11 100.1(16)
S6 C15 C11 19.9(8)
C14 C15 C11 108.4(11)
C26 C15 C20 25.5(12)
S6 C15 C20 144.3(15)
C14 C15 C20 126.7(13)
C11 C15 C20 124.8(15)
C26 C15 C25 57.9(12)
S6 C15 C25 162.3(10)
C14 C15 C25 98.8(10)
C11 C15 C25 147.0(12)
C20 C15 C25 33.6(9)
C26 C15 Fe2 127.0(12)
S6 C15 Fe2 64.0(6)
C14 C15 Fe2 72.5(7)
C11 C15 Fe2 69.3(9)
C20 C15 Fe2 125.3(10)
C25 C15 Fe2 102.9(8)
C28 C16 C27 92(3)
C28 C16 C11 59(2)
C27 C16 C11 105.3(15)
C28 C16 S6 64(2)
C27 C16 S6 109.6(12)
C11 C16 S6 6.1(10)
C26 C20 C25 124(4)
C26 C20 C15 43(3)
C25 C20 C15 84(2)
C25' S4' Fe2 104.5(6)
C25' S4' Cu1 114.9(7)
Fe2 S4' Cu1 72.96(9)
C15' S6' C11' 98.5(15)
C15' S6' C14' 77.1(13)
C11' S6' C14' 159.8(10)
C15' S6' C12' 158.2(11)
C11' S6' C12' 69.1(11)
C14' S6' C12' 108.2(9)
C15' S6' C13' 130.0(13)
C11' S6' C13' 122.9(11)
C14' S6' C13' 54.2(8)
C12' S6' C13' 54.9(8)
C15' S6' C28' 124.6(14)
C11' S6' C28' 29.5(11)
C14' S6' C28' 157.8(10)
C12' S6' C28' 50.0(9)
C13' S6' C28' 103.6(9)
C15' S6' C26' 26.5(12)
C11' S6' C26' 79.1(12)
C14' S6' C26' 101.5(9)
C12' S6' C26' 148.2(9)
C13' S6' C26' 155.6(9)
C28' S6' C26' 100.7(10)
C15' S6' Fe2 86.0(9)
C11' S6' Fe2 87.7(8)
C14' S6' Fe2 72.4(5)
C12' S6' Fe2 76.0(5)
C13' S6' Fe2 70.6(5)
C28' S6' Fe2 102.1(6)
C26' S6' Fe2 103.0(6)
C20' C25' C26' 21(2)
C20' C25' S4' 130(3)
C26' C25' S4' 112.3(12)
C20' C25' C15' 48(2)
C26' C25' C15' 39.0(10)
S4' C25' C15' 85.4(8)
C20' C26' C15' 95(3)
C20' C26' C25' 22(2)
C15' C26' C25' 90.3(16)
C20' C26' S6' 113(3)
C15' C26' S6' 18.2(9)
C25' C26' S6' 108.5(13)
C20' C26' C11' 136(3)
C15' C26' C11' 42.5(12)
C25' C26' C11' 124.7(14)
S6' C26' C11' 27.6(6)
C16' C27' C28' 59.2(13)
C16' C27' C11' 52.7(10)
C28' C27' C11' 36.0(9)
C16' C27' S5 128.3(13)
C28' C27' S5 114.3(11)
C11' C27' S5 90.9(7)
C11' C28' C16' 74.1(19)
C11' C28' C12' 69.6(14)
C16' C28' C12' 137.7(18)
C11' C28' C27' 91.0(18)
C16' C28' C27' 48.7(11)
C12' C28' C27' 110.6(14)
C11' C28' S6' 24.7(11)
C16' C28' S6' 96.5(15)
C12' C28' S6' 54.4(9)
C27' C28' S6' 113.8(13)
C11' C28' C17' 114.2(16)
C16' C28' C17' 146.4(16)
C12' C28' C17' 46.3(10)
C27' C28' C17' 97.8(13)
S6' C28' C17' 100.4(11)
S6' C11' C28' 126(2)
S6' C11' C15' 38.7(10)
C28' C11' C15' 156.2(19)
S6' C11' C12' 74.7(13)
C28' C11' C12' 65.9(14)
C15' C11' C12' 111.4(18)
S6' C11' C16' 158.0(16)
C28' C11' C16' 60.6(16)
C15' C11' C16' 126.1(15)
C12' C11' C16' 122.4(16)
S6' C11' C27' 162.9(14)
C28' C11' C27' 53.0(14)
C15' C11' C27' 148.6(13)
C12' C11' C27' 91.3(12)
C16' C11' C27' 39.1(9)
S6' C11' C26' 73.3(12)
C28' C11' C26' 137.0(17)
C15' C11' C26' 37.5(10)
C12' C11' C26' 147.9(16)
C16' C11' C26' 88.8(12)
C27' C11' C26' 120.1(12)
S6' C11' Fe2 68.4(9)
C28' C11' Fe2 126.2(15)
C15' C11' Fe2 70.6(9)
C12' C11' Fe2 71.6(8)
C16' C11' Fe2 127.5(11)
C27' C11' Fe2 98.2(7)
C26' C11' Fe2 96.0(9)
C28' C12' C13' 139.8(15)
C28' C12' C17' 88.8(15)
C13' C12' C17' 125.8(14)
C28' C12' C11' 44.5(11)
C13' C12' C11' 102.7(13)
C17' C12' C11' 131.2(16)
C28' C12' S6' 75.6(12)
C13' C12' S6' 67.1(9)
C17' C12' S6' 163.3(14)
C11' C12' S6' 36.3(8)
C28' C12' Fe2 108.5(11)
C13' C12' Fe2 68.2(8)
C17' C12' Fe2 128.3(10)
C11' C12' Fe2 71.0(7)
S6' C12' Fe2 64.1(5)
C14' C13' C12' 109.3(12)
C14' C13' S6' 52.2(7)
C12' C13' S6' 58.1(8)
C14' C13' C18' 98.6(12)
C12' C13' C18' 151.8(13)
S6' C13' C18' 150.1(12)
C14' C13' Fe2 68.9(7)
C12' C13' Fe2 74.1(7)
S6' C13' Fe2 64.9(4)
C18' C13' Fe2 114.0(9)
S6' C14' C13' 73.7(9)
S6' C14' C15' 35.6(7)
C13' C14' C15' 108.6(13)
S6' C14' C19' 157.0(13)
C13' C14' C19' 126.3(13)
C15' C14' C19' 124.8(14)
S6' C14' Fe2 70.6(5)
C13' C14' Fe2 74.0(7)
C15' C14' Fe2 74.3(7)
C19' C14' Fe2 122.5(11)
S6' C15' C26' 135(2)
S6' C15' C11' 42.8(11)
C26' C15' C11' 100.0(17)
S6' C15' C14' 67.3(13)
C26' C15' C14' 150.5(18)
C11' C15' C14' 107.8(16)
S6' C15' C20' 163.4(17)
C26' C15' C20' 31.2(12)
C11' C15' C20' 130.4(17)
C14' C15' C20' 121.8(16)
S6' C15' C25' 172.9(14)
C26' C15' C25' 50.6(13)
C11' C15' C25' 138.3(14)
C14' C15' C25' 108.7(12)
C20' C15' C25' 23.6(9)
S6' C15' Fe2 71.6(9)
C26' C15' Fe2 131.0(13)
C11' C15' Fe2 74.6(8)
C14' C15' Fe2 67.7(7)
C20' C15' Fe2 123.9(13)
C25' C15' Fe2 101.6(8)
C27' C16' C28' 72.1(15)
C27' C16' C11' 88.3(13)
C28' C16' C11' 45.3(11)
C12' C17' C28' 44.9(10)
C26' C20' C25' 138(5)
C26' C20' C15' 54(2)
C25' C20' C15' 109(2)
C22 C21 S1 116.1(6)
C21 C22 S3 119.3(8)
C24 C23 S3 120.1(7)
C23 C24 S2 113.6(6)
Cl1 C31 Cl2 112.7(10)

loop_
_geom_bond_atom_site_label_1
_geom_bond_atom_site_label_2
_geom_bond_distance
Cu1 S2 2.3013(18)
Cu1 S1 2.301(2)
Cu1 S5 2.3042(18)
Cu1 S4 2.326(3)
Cu1 S4' 2.361(3)
Cu1 Fe2 2.7467(10)
Cu1 Fe1 2.7656(10)
Fe1 C3 2.104(5)
Fe1 C2 2.102(6)
Fe1 C4 2.126(5)
Fe1 C1 2.132(6)
Fe1 C5 2.168(6)
Fe1 S3 2.2264(17)
Fe1 S1 2.2518(16)
Fe1 S2 2.2566(17)
Fe2 S6 2.060(4)
Fe2 S6' 2.109(3)
Fe2 C14' 2.132(11)
Fe2 S4 2.172(3)
Fe2 C13' 2.197(13)
Fe2 C12 2.207(10)
Fe2 S5 2.2159(19)
Fe2 C15' 2.217(13)
Fe2 C11 2.256(19)
Fe2 S4' 2.256(3)
Fe2 C13 2.265(10)
Fe2 C11' 2.267(14)
S1 C21 1.822(7)
S2 C24 1.829(7)
S3 C23 1.751(10)
S3 C22 1.780(10)
P1 F4 1.537(6)
P1 F3 1.558(7)
P1 F2 1.561(6)
P1 F5 1.563(6)
P1 F6 1.576(5)
P1 F1 1.576(8)
C1 C5 1.414(9)
C1 C2 1.441(9)
C1 C6 1.506(9)
C2 C3 1.413(8)
C2 C7 1.487(9)
C3 C4 1.438(8)
C3 C8 1.480(9)
C4 C5 1.415(9)
C4 C9 1.499(8)
C5 C10 1.518(9)
S5 C27' 2.102(14)
S5 C27 2.143(14)
S4 C25 1.893(16)
S6 C11 0.608(17)
S6 C15 1.108(13)
S6 C12 1.297(12)
S6 C14 1.802(12)
S6 C28 1.827(18)
S6 C13 1.873(12)
S6 C26 1.91(2)
S6 C16 2.027(17)
C25 C20 0.94(2)
C25 C26 1.45(3)
C25 C15 1.69(2)
C26 C20 0.695(19)
C26 C15 1.11(2)
C26 C11 2.03(3)
C27 C16 1.24(2)
C27 C28 1.45(2)
C28 C16 0.717(18)
C28 C11 1.24(3)
C11 C12 1.44(2)
C11 C16 1.45(2)
C11 C15 1.52(2)
C12 C13 1.406(17)
C12 C17 1.515(16)
C13 C14 1.409(16)
C13 C18 1.65(2)
C14 C15 1.446(17)
C14 C19 1.481(17)
C15 C20 1.51(2)
S4' C25' 1.788(17)
S6' C15' 0.848(16)
S6' C11' 0.923(19)
S6' C14' 1.343(14)
S6' C12' 1.504(16)
S6' C13' 1.632(13)
S6' C28' 1.79(2)
S6' C26' 1.91(2)
C25' C20' 0.81(2)
C25' C26' 1.48(3)
C25' C15' 1.92(2)
C26' C20' 0.78(2)
C26' C15' 1.21(3)
C26' C11' 1.96(3)
C27' C16' 1.17(2)
C27' C28' 1.48(2)
C27' C11' 1.85(2)
C28' C11' 1.09(2)
C28' C16' 1.33(3)
C28' C12' 1.42(2)
C28' C17' 2.01(3)
C11' C15' 1.34(2)
C11' C12' 1.46(2)
C11' C16' 1.47(2)
C12' C13' 1.45(2)
C12' C17' 1.45(2)
C13' C14' 1.379(19)
C13' C18' 1.82(2)
C14' C15' 1.42(2)
C14' C19' 1.51(2)
C15' C20' 1.50(3)
C21 C22 1.358(12)
C23 C24 1.407(12)
C31 Cl1 1.588(18)
C31 Cl2 1.669(19)
